data_4306684
loop_
_publ_author_name
'Wontae Noh'
'Gregory S. Girolami'

_publ_section_title
;
Mono(cycloheptatrienyl) Tantalum Chemistry: Synthesis and Characterization
of New Tantalum Halide, Hydride, and Alkyl Species
;
_journal_name_full 'Inorganic Chemistry'
_journal_page_first 10682
_journal_page_last 10691
_journal_paper_doi 10.1021/ic8015035
_journal_volume 47
_journal_year 2008
_chemical_formula_sum 'C13 H26 Cl2 P2 Ta'
_chemical_formula_weight 496.13
_chemical_name_systematic
; 
 ? 
;
_space_group_IT_number 19
_symmetry_cell_setting orthorhombic
_symmetry_space_group_name_Hall 'P 2ac 2ab'
_symmetry_space_group_name_H-M 'P 21 21 21'
_atom_sites_solution_hydrogens geom
_atom_sites_solution_primary direct
_atom_sites_solution_secondary difmap
_audit_creation_method SHELXL-97
_cell_angle_alpha 90.00
_cell_angle_beta 90.00
_cell_angle_gamma 90.00
_cell_formula_units_Z 4
_cell_length_a 11.5356(15)
_cell_length_b 12.1675(16)
_cell_length_c 13.2211(17)
_cell_measurement_temperature 193(2)
_cell_volume 1855.7(4)
_computing_structure_refinement 'SHELXL-97 (Sheldrick, 1997)'
_computing_structure_solution 'SHELXS-97 (Sheldrick, 1990)'
_diffrn_ambient_temperature 193(2)
_diffrn_measured_fraction_theta_full 0.996
_diffrn_measured_fraction_theta_max 0.996
_diffrn_radiation_monochromator graphite
_diffrn_radiation_source 'fine-focus sealed tube'
_diffrn_radiation_type MoK\a
_diffrn_radiation_wavelength 0.71073
_diffrn_reflns_av_R_equivalents 0.0950
_diffrn_reflns_av_sigmaI/netI 0.0651
_diffrn_reflns_limit_h_max 15
_diffrn_reflns_limit_h_min -15
_diffrn_reflns_limit_k_max 16
_diffrn_reflns_limit_k_min -16
_diffrn_reflns_limit_l_max 17
_diffrn_reflns_limit_l_min -17
_diffrn_reflns_number 18048
_diffrn_reflns_theta_full 28.30
_diffrn_reflns_theta_max 28.30
_diffrn_reflns_theta_min 2.27
_diffrn_standards_decay_% 0
_exptl_absorpt_coefficient_mu 6.368
_exptl_absorpt_correction_type integration
_exptl_crystal_density_diffrn 1.776
_exptl_crystal_density_method 'not measured'
_exptl_crystal_F_000 964
_exptl_crystal_size_max 0.22
_exptl_crystal_size_mid 0.14
_exptl_crystal_size_min 0.05
_refine_diff_density_max 1.950
_refine_diff_density_min -1.112
_refine_diff_density_rms 0.128
_refine_ls_abs_structure_details 'Flack H D (1983), Acta Cryst. A39, 876-881'
_refine_ls_abs_structure_Flack 0.010(10)
_refine_ls_extinction_method none
_refine_ls_goodness_of_fit_ref 1.013
_refine_ls_hydrogen_treatment mixed
_refine_ls_matrix_type full
_refine_ls_number_parameters 169
_refine_ls_number_reflns 4561
_refine_ls_number_restraints 0
_refine_ls_restrained_S_all 1.013
_refine_ls_R_factor_all 0.0450
_refine_ls_R_factor_gt 0.0324
_refine_ls_shift/su_max 0.002
_refine_ls_shift/su_mean 0.000
_refine_ls_structure_factor_coef Fsqd
_refine_ls_weighting_details 'calc w=1/[\s^2^(Fo^2^)+(0.0109P)^2^+0.0000P] where P=(Fo^2^+2Fc^2^)/3'
_refine_ls_weighting_scheme calc
_refine_ls_wR_factor_gt 0.0629
_refine_ls_wR_factor_ref 0.0654
_reflns_number_gt 3768
_reflns_number_total 4561
_reflns_threshold_expression >2sigma(I)
_cod_data_source_file ic8015035_si_002_1.cif
_cod_data_source_block f13e80f_face
_cod_depositor_comments
;
The following automatic conversions were performed:
'_symmetry_cell_setting' value 'Orthorhombic' changed to 'orthorhombic'
according to '/home/saulius/struct/CIF-dictionaries/cif_core.dic'
dictionary named 'cif_core.dic' version 2.4.1 from 2010-06-29.

Automatic conversion script
Id: cif_fix_enum 1527 2010-12-29 10:47:43Z saulius 
;
_cod_database_code 4306684

loop_
_symmetry_equiv_pos_as_xyz
'x, y, z'
'-x+1/2, -y, z+1/2'
'-x, y+1/2, -z+1/2'
'x+1/2, -y+1/2, -z'

loop_
_atom_site_label
_atom_site_type_symbol
_atom_site_fract_x
_atom_site_fract_y
_atom_site_fract_z
_atom_site_U_iso_or_equiv
_atom_site_adp_type
_atom_site_occupancy
_atom_site_symmetry_multiplicity
_atom_site_calc_flag
_atom_site_refinement_flags
_atom_site_disorder_assembly
_atom_site_disorder_group
Ta1 Ta 0.783375(14) 0.25145(2) 0.782875(14) 0.02416(6) Uani 1 1 d . . .
Cl1 Cl 0.88304(12) 0.08374(12) 0.70989(13) 0.0395(3) Uani 1 1 d . . .
Cl2 Cl 0.62770(12) 0.32132(13) 0.66520(12) 0.0420(4) Uani 1 1 d . . .
P1 P 0.89799(13) 0.32684(13) 0.62899(11) 0.0316(3) Uani 1 1 d . . .
P2 P 0.62236(12) 0.09826(12) 0.79070(12) 0.0299(3) Uani 1 1 d . . .
C1 C 0.7276(4) 0.2398(7) 0.9862(4) 0.0392(14) Uani 1 1 d . . .
H1A H 0.7528 0.2790 1.0480 0.047 Uiso 1 1 calc R . .
H1B H 0.6684 0.1851 1.0062 0.047 Uiso 1 1 calc R . .
C2 C 0.6732(5) 0.3220(5) 0.9137(5) 0.0359(14) Uani 1 1 d . . .
H2 H 0.5956 0.3098 0.8924 0.043 Uiso 1 1 calc R . .
C3 C 0.7308(5) 0.4139(5) 0.8771(5) 0.0386(15) Uani 1 1 d . . .
H3 H 0.6855 0.4776 0.8640 0.046 Uiso 1 1 calc R . .
C4 C 0.8511(5) 0.4211(5) 0.8575(4) 0.0381(14) Uani 1 1 d . . .
H4 H 0.8770 0.4897 0.8317 0.046 Uiso 1 1 calc R . .
C5 C 0.9395(5) 0.3398(5) 0.8712(5) 0.0360(15) Uani 1 1 d . . .
H5 H 1.0152 0.3609 0.8505 0.043 Uiso 1 1 calc R . .
C6 C 0.9294(5) 0.2333(6) 0.9109(4) 0.0341(16) Uani 1 1 d . . .
H6 H 0.9993 0.1926 0.9174 0.041 Uiso 1 1 calc R . .
C7 C 0.8294(5) 0.1810(6) 0.9416(5) 0.0383(15) Uani 1 1 d . . .
H7 H 0.8249 0.1035 0.9342 0.046 Uiso 1 1 calc R . .
C11 C 0.8889(7) 0.4731(5) 0.6037(5) 0.0531(19) Uani 1 1 d . . .
H11A H 0.8077 0.4965 0.6063 0.080 Uiso 1 1 calc R . .
H11B H 0.9206 0.4885 0.5364 0.080 Uiso 1 1 calc R . .
H11C H 0.9336 0.5134 0.6547 0.080 Uiso 1 1 calc R . .
C12 C 1.0540(5) 0.3049(7) 0.6278(6) 0.055(2) Uani 1 1 d . . .
H12A H 1.0904 0.3513 0.6794 0.082 Uiso 1 1 calc R . .
H12B H 1.0849 0.3241 0.5610 0.082 Uiso 1 1 calc R . .
H12C H 1.0706 0.2275 0.6423 0.082 Uiso 1 1 calc R . .
C13 C 0.8514(6) 0.2654(7) 0.5097(5) 0.054(2) Uani 1 1 d . . .
H13A H 0.9026 0.2901 0.4551 0.080 Uiso 1 1 calc R . .
H13B H 0.7716 0.2879 0.4950 0.080 Uiso 1 1 calc R . .
H13C H 0.8550 0.1851 0.5151 0.080 Uiso 1 1 calc R . .
C21 C 0.4749(5) 0.1387(6) 0.8261(6) 0.0482(18) Uani 1 1 d . . .
H21A H 0.4233 0.0750 0.8209 0.072 Uiso 1 1 calc R . .
H21B H 0.4478 0.1968 0.7805 0.072 Uiso 1 1 calc R . .
H21C H 0.4747 0.1660 0.8958 0.072 Uiso 1 1 calc R . .
C22 C 0.6493(6) -0.0216(5) 0.8703(6) 0.0525(19) Uani 1 1 d . . .
H22A H 0.7283 -0.0484 0.8585 0.079 Uiso 1 1 calc R . .
H22B H 0.5936 -0.0796 0.8535 0.079 Uiso 1 1 calc R . .
H22C H 0.6405 -0.0011 0.9415 0.079 Uiso 1 1 calc R . .
C23 C 0.5984(6) 0.0342(6) 0.6682(5) 0.0520(19) Uani 1 1 d . . .
H23A H 0.5631 0.0876 0.6221 0.078 Uiso 1 1 calc R . .
H23B H 0.5464 -0.0290 0.6762 0.078 Uiso 1 1 calc R . .
H23C H 0.6726 0.0094 0.6404 0.078 Uiso 1 1 calc R . .

loop_
_atom_site_aniso_label
_atom_site_aniso_U_11
_atom_site_aniso_U_22
_atom_site_aniso_U_33
_atom_site_aniso_U_23
_atom_site_aniso_U_13
_atom_site_aniso_U_12
Ta1 0.02168(9) 0.02457(10) 0.02622(11) 0.00221(18) 0.00112(8) 0.00177(16)
Cl1 0.0361(7) 0.0284(7) 0.0541(10) -0.0019(7) 0.0093(8) 0.0069(6)
Cl2 0.0297(7) 0.0494(10) 0.0469(10) 0.0124(8) -0.0070(7) 0.0076(7)
P1 0.0352(8) 0.0320(8) 0.0278(9) 0.0010(6) 0.0022(7) -0.0058(7)
P2 0.0260(7) 0.0308(8) 0.0330(8) 0.0012(7) -0.0027(7) -0.0038(6)
C1 0.043(3) 0.048(4) 0.026(3) -0.005(3) 0.005(2) -0.016(4)
C2 0.030(3) 0.041(4) 0.037(4) -0.014(3) 0.001(3) -0.005(3)
C3 0.039(3) 0.038(3) 0.039(4) -0.013(3) 0.002(3) 0.005(3)
C4 0.050(4) 0.033(3) 0.032(3) -0.005(3) -0.002(3) -0.003(3)
C5 0.030(3) 0.050(4) 0.029(4) -0.006(3) 0.002(3) -0.004(3)
C6 0.033(3) 0.042(5) 0.028(3) -0.006(3) -0.007(2) 0.006(3)
C7 0.040(3) 0.036(4) 0.040(4) -0.001(3) -0.010(3) -0.004(3)
C11 0.075(5) 0.034(4) 0.051(4) 0.013(3) -0.002(4) -0.017(4)
C12 0.034(3) 0.072(5) 0.057(5) 0.010(4) 0.008(3) -0.004(3)
C13 0.060(4) 0.069(6) 0.031(3) -0.008(4) 0.005(3) -0.021(5)
C21 0.030(3) 0.064(5) 0.050(5) -0.004(3) 0.006(3) -0.010(3)
C22 0.048(4) 0.030(4) 0.079(6) 0.018(3) -0.013(4) -0.015(3)
C23 0.051(4) 0.049(4) 0.056(5) -0.016(3) -0.008(4) -0.012(3)

loop_
_atom_type_symbol
_atom_type_description
_atom_type_scat_dispersion_real
_atom_type_scat_dispersion_imag
_atom_type_scat_source
C C 0.0033 0.0016 'International Tables Vol C Tables 4.2.6.8 and 6.1.1.4'
H H 0.0000 0.0000 'International Tables Vol C Tables 4.2.6.8 and 6.1.1.4'
P P 0.1023 0.0942 'International Tables Vol C Tables 4.2.6.8 and 6.1.1.4'
Cl Cl 0.1484 0.1585 'International Tables Vol C Tables 4.2.6.8 and 6.1.1.4'
Ta Ta -0.7052 6.5227 'International Tables Vol C Tables 4.2.6.8 and 6.1.1.4'

loop_
_geom_angle_atom_site_label_1
_geom_angle_atom_site_label_2
_geom_angle_atom_site_label_3
_geom_angle
_geom_angle_site_symmetry_1
_geom_angle_site_symmetry_3
_geom_angle_publ_flag
C2 Ta1 C7 65.7(2) . . ?
C2 Ta1 C6 83.8(2) . . ?
C7 Ta1 C6 33.9(2) . . ?
C2 Ta1 C5 83.2(2) . . ?
C7 Ta1 C5 63.6(2) . . ?
C6 Ta1 C5 34.0(2) . . ?
C2 Ta1 C3 34.1(2) . . ?
C7 Ta1 C3 83.9(2) . . ?
C6 Ta1 C3 83.6(2) . . ?
C5 Ta1 C3 64.6(2) . . ?
C2 Ta1 C4 63.6(2) . . ?
C7 Ta1 C4 82.7(2) . . ?
C6 Ta1 C4 64.1(2) . . ?
C5 Ta1 C4 34.6(2) . . ?
C3 Ta1 C4 34.05(19) . . ?
C2 Ta1 Cl2 86.83(16) . . ?
C7 Ta1 Cl2 147.35(15) . . ?
C6 Ta1 Cl2 165.02(17) . . ?
C5 Ta1 Cl2 133.05(17) . . ?
C3 Ta1 Cl2 82.14(15) . . ?
C4 Ta1 Cl2 101.20(15) . . ?
C2 Ta1 Cl1 146.49(17) . . ?
C7 Ta1 Cl1 86.76(17) . . ?
C6 Ta1 Cl1 82.87(16) . . ?
C5 Ta1 Cl1 101.86(15) . . ?
C3 Ta1 Cl1 166.00(15) . . ?
C4 Ta1 Cl1 134.15(15) . . ?
Cl2 Ta1 Cl1 111.07(5) . . ?
C2 Ta1 P1 137.36(17) . . ?
C7 Ta1 P1 136.13(15) . . ?
C6 Ta1 P1 103.19(15) . . ?
C5 Ta1 P1 80.82(15) . . ?
C3 Ta1 P1 104.07(16) . . ?
C4 Ta1 P1 81.58(15) . . ?
Cl2 Ta1 P1 76.12(5) . . ?
Cl1 Ta1 P1 75.81(5) . . ?
C2 Ta1 P2 81.13(15) . . ?
C7 Ta1 P2 82.25(16) . . ?
C6 Ta1 P2 113.73(17) . . ?
C5 Ta1 P2 145.81(16) . . ?
C3 Ta1 P2 112.46(15) . . ?
C4 Ta1 P2 144.70(15) . . ?
Cl2 Ta1 P2 76.16(5) . . ?
Cl1 Ta1 P2 76.40(5) . . ?
P1 Ta1 P2 129.84(5) . . ?
C11 P1 C12 101.5(4) . . ?
C11 P1 C13 103.0(4) . . ?
C12 P1 C13 102.9(3) . . ?
C11 P1 Ta1 117.5(2) . . ?
C12 P1 Ta1 117.3(2) . . ?
C13 P1 Ta1 112.5(2) . . ?
C23 P2 C22 101.3(3) . . ?
C23 P2 C21 101.6(3) . . ?
C22 P2 C21 103.1(3) . . ?
C23 P2 Ta1 112.1(2) . . ?
C22 P2 Ta1 117.9(2) . . ?
C21 P2 Ta1 118.3(2) . . ?
C7 C1 C2 113.0(5) . . ?
C7 C1 H1A 109.0 . . ?
C2 C1 H1A 109.0 . . ?
C7 C1 H1B 109.0 . . ?
C2 C1 H1B 109.0 . . ?
H1A C1 H1B 107.8 . . ?
C3 C2 C1 123.5(5) . . ?
C3 C2 Ta1 77.0(4) . . ?
C1 C2 Ta1 90.0(3) . . ?
C3 C2 H2 118.3 . . ?
C1 C2 H2 118.3 . . ?
Ta1 C2 H2 103.8 . . ?
C2 C3 C4 125.7(6) . . ?
C2 C3 Ta1 68.9(3) . . ?
C4 C3 Ta1 73.1(3) . . ?
C2 C3 H3 117.2 . . ?
C4 C3 H3 117.2 . . ?
Ta1 C3 H3 135.4 . . ?
C3 C4 C5 129.3(6) . . ?
C3 C4 Ta1 72.8(4) . . ?
C5 C4 Ta1 72.1(3) . . ?
C3 C4 H4 115.3 . . ?
C5 C4 H4 115.3 . . ?
Ta1 C4 H4 134.8 . . ?
C6 C5 C4 128.7(5) . . ?
C6 C5 Ta1 72.9(3) . . ?
C4 C5 Ta1 73.4(3) . . ?
C6 C5 H5 115.6 . . ?
C4 C5 H5 115.6 . . ?
Ta1 C5 H5 132.1 . . ?
C7 C6 C5 127.3(5) . . ?
C7 C6 Ta1 70.3(3) . . ?
C5 C6 Ta1 73.1(3) . . ?
C7 C6 H6 116.3 . . ?
C5 C6 H6 116.3 . . ?
Ta1 C6 H6 135.0 . . ?
C6 C7 C1 123.5(6) . . ?
C6 C7 Ta1 75.8(4) . . ?
C1 C7 Ta1 90.0(4) . . ?
C6 C7 H7 118.2 . . ?
C1 C7 H7 118.2 . . ?
Ta1 C7 H7 105.0 . . ?
P1 C11 H11A 109.5 . . ?
P1 C11 H11B 109.5 . . ?
H11A C11 H11B 109.5 . . ?
P1 C11 H11C 109.5 . . ?
H11A C11 H11C 109.5 . . ?
H11B C11 H11C 109.5 . . ?
P1 C12 H12A 109.5 . . ?
P1 C12 H12B 109.5 . . ?
H12A C12 H12B 109.5 . . ?
P1 C12 H12C 109.5 . . ?
H12A C12 H12C 109.5 . . ?
H12B C12 H12C 109.5 . . ?
P1 C13 H13A 109.5 . . ?
P1 C13 H13B 109.5 . . ?
H13A C13 H13B 109.5 . . ?
P1 C13 H13C 109.5 . . ?
H13A C13 H13C 109.5 . . ?
H13B C13 H13C 109.5 . . ?
P2 C21 H21A 109.5 . . ?
P2 C21 H21B 109.5 . . ?
H21A C21 H21B 109.5 . . ?
P2 C21 H21C 109.5 . . ?
H21A C21 H21C 109.5 . . ?
H21B C21 H21C 109.5 . . ?
P2 C22 H22A 109.5 . . ?
P2 C22 H22B 109.5 . . ?
H22A C22 H22B 109.5 . . ?
P2 C22 H22C 109.5 . . ?
H22A C22 H22C 109.5 . . ?
H22B C22 H22C 109.5 . . ?
P2 C23 H23A 109.5 . . ?
P2 C23 H23B 109.5 . . ?
H23A C23 H23B 109.5 . . ?
P2 C23 H23C 109.5 . . ?
H23A C23 H23C 109.5 . . ?
H23B C23 H23C 109.5 . . ?

loop_
_geom_bond_atom_site_label_1
_geom_bond_atom_site_label_2
_geom_bond_distance
_geom_bond_site_symmetry_2
_geom_bond_publ_flag
Ta1 C2 2.312(6) . ?
Ta1 C7 2.329(6) . ?
Ta1 C6 2.398(5) . ?
Ta1 C5 2.401(6) . ?
Ta1 C3 2.414(6) . ?
Ta1 C4 2.418(6) . ?
Ta1 Cl2 2.5235(14) . ?
Ta1 Cl1 2.5332(14) . ?
Ta1 P1 2.5940(15) . ?
Ta1 P2 2.6334(14) . ?
P1 C11 1.814(6) . ?
P1 C12 1.819(6) . ?
P1 C13 1.826(6) . ?
P2 C23 1.819(7) . ?
P2 C22 1.825(6) . ?
P2 C21 1.832(6) . ?
C1 C7 1.496(9) . ?
C1 C2 1.521(9) . ?
C1 H1A 0.9900 . ?
C1 H1B 0.9900 . ?
C2 C3 1.388(9) . ?
C2 H2 0.9500 . ?
C3 C4 1.415(8) . ?
C3 H3 0.9500 . ?
C4 C5 1.431(8) . ?
C4 H4 0.9500 . ?
C5 C6 1.404(9) . ?
C5 H5 0.9500 . ?
C6 C7 1.378(8) . ?
C6 H6 0.9500 . ?
C7 H7 0.9500 . ?
C11 H11A 0.9800 . ?
C11 H11B 0.9800 . ?
C11 H11C 0.9800 . ?
C12 H12A 0.9800 . ?
C12 H12B 0.9800 . ?
C12 H12C 0.9800 . ?
C13 H13A 0.9800 . ?
C13 H13B 0.9800 . ?
C13 H13C 0.9800 . ?
C21 H21A 0.9800 . ?
C21 H21B 0.9800 . ?
C21 H21C 0.9800 . ?
C22 H22A 0.9800 . ?
C22 H22B 0.9800 . ?
C22 H22C 0.9800 . ?
C23 H23A 0.9800 . ?
C23 H23B 0.9800 . ?
C23 H23C 0.9800 . ?
